data_2108522
loop_
_publ_author_name
'Zhang, Guoshun'
'Wang, Na'
'Shang, Xiaoqing'
'Zhang, Lifeng'
'Wang, Ruili'
'Zhang, Shuqiu'

_publ_section_title
;
 Solvates of acotiamide hydrochloride: characterization and phase
 transformation
;
_journal_coeditor_code LO5057
_journal_issue 6
_journal_name_full 'Acta Crystallographica Section B'
_journal_page_first
;
;
_journal_paper_doi 10.1107/S2052520619013428
_journal_volume 75
_journal_year 2019
_chemical_formula_moiety 'C21 H31 N4 O5 S,Cl,C3 H7 N O,H2 O'
_chemical_formula_sum 'C24 H40 Cl N5 O7 S'
_chemical_formula_weight 578.12
_space_group_crystal_system monoclinic
_space_group_IT_number 14
_space_group_name_Hall '-P 2ybc'
_space_group_name_H-M_alt 'P 1 21/c 1'
_atom_sites_solution_hydrogens mixed
_audit_creation_method SHELXL-2014/7
_cell_angle_alpha 90
_cell_angle_beta 107.6680(10)
_cell_angle_gamma 90
_cell_formula_units_Z 4
_cell_length_a 16.6380(4)
_cell_length_b 12.0355(3)
_cell_length_c 15.4979(4)
_cell_measurement_reflns_used 5401
_cell_measurement_temperature 293(2)
_cell_measurement_theta_max 68.383
_cell_measurement_theta_min 4.613
_cell_volume 2957.02(13)
_computing_structure_refinement 'SHELXL-2014/7 (Sheldrick, 2014)'
_diffrn_ambient_temperature 293(2)
_diffrn_measured_fraction_theta_full 0.996
_diffrn_measured_fraction_theta_max 0.993
_diffrn_measurement_device_type CCD
_diffrn_measurement_method \w\k
_diffrn_radiation_type CuK\a
_diffrn_radiation_wavelength 1.54178
_diffrn_reflns_av_R_equivalents 0.0510
_diffrn_reflns_av_unetI/netI 0.0322
_diffrn_reflns_Laue_measured_fraction_full 0.996
_diffrn_reflns_Laue_measured_fraction_max 0.993
_diffrn_reflns_limit_h_max 20
_diffrn_reflns_limit_h_min -20
_diffrn_reflns_limit_k_max 14
_diffrn_reflns_limit_k_min -14
_diffrn_reflns_limit_l_max 18
_diffrn_reflns_limit_l_min -18
_diffrn_reflns_number 32662
_diffrn_reflns_point_group_measured_fraction_full 0.996
_diffrn_reflns_point_group_measured_fraction_max 0.993
_diffrn_reflns_theta_full 67.679
_diffrn_reflns_theta_max 68.383
_diffrn_reflns_theta_min 4.613
_diffrn_source 'fine-focus sealed tube'
_exptl_absorpt_coefficient_mu 2.217
_exptl_absorpt_correction_T_max 0.875
_exptl_absorpt_correction_T_min 0.808
_exptl_absorpt_correction_type multi-scan
_exptl_absorpt_process_details ' Higashi, T. (1995)'
_exptl_crystal_colour Colorless
_exptl_crystal_density_diffrn 1.299
_exptl_crystal_description Prism
_exptl_crystal_F_000 1232
_exptl_crystal_size_max 0.15
_exptl_crystal_size_mid 0.08
_exptl_crystal_size_min 0.06
_refine_diff_density_max 0.673
_refine_diff_density_min -0.422
_refine_diff_density_rms 0.050
_refine_ls_extinction_coef 0.0043(5)
_refine_ls_extinction_expression Fc^*^=kFc[1+0.001xFc^2^\l^3^/sin(2\q)]^-1/4^
_refine_ls_extinction_method 'SHELXL-2014/7 (Sheldrick 2014'
_refine_ls_goodness_of_fit_ref 1.031
_refine_ls_hydrogen_treatment mixed
_refine_ls_matrix_type full
_refine_ls_number_parameters 368
_refine_ls_number_reflns 5401
_refine_ls_number_restraints 0
_refine_ls_restrained_S_all 1.031
_refine_ls_R_factor_all 0.0628
_refine_ls_R_factor_gt 0.0519
_refine_ls_shift/su_max 0.000
_refine_ls_shift/su_mean 0.000
_refine_ls_structure_factor_coef Fsqd
_refine_ls_weighting_details 'w=1/[\s^2^(Fo^2^)+(0.0865P)^2^+1.6052P] where P=(Fo^2^+2Fc^2^)/3'
_refine_ls_weighting_scheme calc
_refine_ls_wR_factor_gt 0.1463
_refine_ls_wR_factor_ref 0.1564
_reflns_Friedel_coverage 0.000
_reflns_number_gt 4460
_reflns_number_total 5401
_reflns_threshold_expression 'I > 2\s(I)'
_cod_data_source_file lo5057sup1.cif
_cod_data_source_block 1AH-1W-1DMF
_cod_depositor_comments
;
The following automatic conversions were performed:

data item '_exptl_absorpt_correction_type' value 'Multi-scan' was
changed to 'multi-scan' in accordance with the
/home/data/users/saulius/crontab/automatic-downloads/rss-feeds/IUCr/lib/dictionaries/cif_core.dic
dictionary named 'cif_core.dic' version 2.4.2 last updated on
2011-04-26.

Automatic conversion script
Id: cif_fix_values 6909 2019-04-08 15:41:33Z antanas 
;
_cod_original_sg_symbol_H-M 'P 21/c'
_cod_database_code 2108522
_shelx_shelxl_version_number 2014/7
_shelx_space_group_comment
;
The symmetry employed for this shelxl refinement is uniquely defined
by the following loop, which should always be used as a source of
symmetry information in preference to the above space-group names.
They are only intended as comments.
;

loop_
_space_group_symop_operation_xyz
'x, y, z'
'-x, y+1/2, -z+1/2'
'-x, -y, -z'
'x, -y-1/2, z-1/2'

loop_
_atom_site_label
_atom_site_type_symbol
_atom_site_fract_x
_atom_site_fract_y
_atom_site_fract_z
_atom_site_U_iso_or_equiv
_atom_site_adp_type
_atom_site_occupancy
_atom_site_site_symmetry_order
_atom_site_calc_flag
_atom_site_refinement_flags_posn
_atom_site_refinement_flags_adp
S1 S 0.08378(4) 0.70299(5) 0.36818(5) 0.0472(2) Uani 1 1 d . .
Cl1 Cl 0.37520(5) 0.94069(6) 0.23728(6) 0.0723(3) Uani 1 1 d . .
O1 O -0.09494(13) 1.0470(2) 0.40757(17) 0.0661(6) Uani 1 1 d . .
O2 O -0.01165(14) 1.41862(16) 0.37066(15) 0.0664(6) Uani 1 1 d . .
O3 O 0.11771(12) 1.35191(14) 0.32710(14) 0.0569(5) Uani 1 1 d . .
O4 O -0.00171(11) 0.88911(15) 0.37959(13) 0.0541(5) Uani 1 1 d . .
O5 O 0.32158(13) 0.52546(16) 0.34877(18) 0.0742(6) Uani 1 1 d . .
O6 O 0.64419(18) 0.6978(2) 0.0269(2) 0.0989(9) Uani 1 1 d . .
O7 O 0.74040(14) 0.55606(19) 0.1659(2) 0.0652(6) Uani 1 1 d . .
N1 N 0.12198(12) 0.92411(16) 0.35492(14) 0.0423(5) Uani 1 1 d . .
N2 N 0.21763(12) 0.78767(15) 0.34433(13) 0.0417(4) Uani 1 1 d . .
N3 N 0.36354(13) 0.69980(18) 0.33057(15) 0.0471(5) Uani 1 1 d . .
N4 N 0.43294(11) 0.72211(16) 0.16515(13) 0.0382(4) Uani 1 1 d . .
N5 N 0.73395(16) 0.7731(3) -0.03944(18) 0.0722(7) Uani 1 1 d . .
C1 C -0.03946(15) 1.1162(2) 0.38785(18) 0.0472(6) Uani 1 1 d . .
C2 C -0.05497(16) 1.2297(2) 0.39029(19) 0.0530(6) Uani 1 1 d . .
H2B H -0.1019 1.2541 0.4055 0.064 Uiso 1 1 calc R U
C3 C -0.00172(16) 1.3062(2) 0.37043(17) 0.0472(6) Uani 1 1 d . .
C4 C 0.06891(14) 1.2700(2) 0.34662(16) 0.0430(5) Uani 1 1 d . .
C5 C 0.08468(14) 1.15856(19) 0.34453(16) 0.0411(5) Uani 1 1 d . .
H5A H 0.1315 1.1350 0.3286 0.049 Uiso 1 1 calc R U
C6 C 0.03175(13) 1.07873(19) 0.36588(16) 0.0399(5) Uani 1 1 d . .
C7 C 0.04824(14) 0.95919(19) 0.36684(16) 0.0409(5) Uani 1 1 d . .
C8 C 0.14502(13) 0.81393(18) 0.35454(15) 0.0383(5) Uani 1 1 d . .
C9 C 0.16218(17) 0.6151(2) 0.35991(19) 0.0509(6) Uani 1 1 d . .
H9A H 0.1602 0.5381 0.3631 0.061 Uiso 1 1 calc R U
C10 C 0.22729(15) 0.67390(19) 0.34816(17) 0.0436(5) Uani 1 1 d . .
C11 C 0.30749(16) 0.6252(2) 0.34143(18) 0.0472(6) Uani 1 1 d . .
C12 C 0.44635(15) 0.6682(2) 0.32655(17) 0.0490(6) Uani 1 1 d . .
H12A H 0.4679 0.6089 0.3697 0.059 Uiso 1 1 calc R U
H12B H 0.4840 0.7313 0.3448 0.059 Uiso 1 1 calc R U
C13 C 0.44770(15) 0.62993(19) 0.23395(17) 0.0453(5) Uani 1 1 d . .
H13A H 0.5019 0.5959 0.2397 0.054 Uiso 1 1 calc R U
H13B H 0.4047 0.5736 0.2120 0.054 Uiso 1 1 calc R U
C14 C 0.36427(16) 0.6944(2) 0.07748(18) 0.0532(6) Uani 1 1 d . .
H14A H 0.3578 0.7593 0.0378 0.064 Uiso 1 1 calc R U
C15 C 0.28077(17) 0.6776(3) 0.0966(2) 0.0765(10) Uani 1 1 d . .
H15A H 0.2686 0.7417 0.1273 0.115 Uiso 1 1 calc R U
H15B H 0.2367 0.6674 0.0406 0.115 Uiso 1 1 calc R U
H15C H 0.2843 0.6132 0.1341 0.115 Uiso 1 1 calc R U
C16 C 0.3898(2) 0.5978(3) 0.0290(2) 0.0815(10) Uani 1 1 d . .
H16A H 0.4428 0.6140 0.0192 0.122 Uiso 1 1 calc R U
H16B H 0.3952 0.5320 0.0653 0.122 Uiso 1 1 calc R U
H16C H 0.3475 0.5862 -0.0282 0.122 Uiso 1 1 calc R U
C17 C 0.51444(14) 0.7619(2) 0.14868(18) 0.0492(6) Uani 1 1 d . .
H17A H 0.5379 0.7005 0.1224 0.059 Uiso 1 1 calc R U
C18 C 0.57832(18) 0.7952(3) 0.2370(2) 0.0710(9) Uani 1 1 d . .
H18A H 0.5891 0.7333 0.2780 0.107 Uiso 1 1 calc R U
H18B H 0.6298 0.8172 0.2261 0.107 Uiso 1 1 calc R U
H18C H 0.5566 0.8562 0.2631 0.107 Uiso 1 1 calc R U
C19 C 0.4959(2) 0.8581(3) 0.0821(2) 0.0660(8) Uani 1 1 d . .
H19A H 0.4552 0.8352 0.0265 0.099 Uiso 1 1 calc R U
H19B H 0.4738 0.9194 0.1073 0.099 Uiso 1 1 calc R U
H19C H 0.5470 0.8804 0.0703 0.099 Uiso 1 1 calc R U
C20 C -0.0872(3) 1.4596(3) 0.3852(3) 0.0864(11) Uani 1 1 d . .
H20A H -0.0871 1.5393 0.3839 0.130 Uiso 1 1 calc R U
H20B H -0.1353 1.4323 0.3384 0.130 Uiso 1 1 calc R U
H20C H -0.0900 1.4346 0.4431 0.130 Uiso 1 1 calc R U
C21 C 0.17281(18) 1.3217(2) 0.2766(2) 0.0590(7) Uani 1 1 d . .
H21A H 0.2033 1.3861 0.2675 0.089 Uiso 1 1 calc R U
H21B H 0.2119 1.2665 0.3093 0.089 Uiso 1 1 calc R U
H21C H 0.1405 1.2922 0.2190 0.089 Uiso 1 1 calc R U
C22 C 0.6777(3) 0.7763(4) 0.0017(3) 0.0971(12) Uani 1 1 d . .
H22A H 0.6605 0.8466 0.0137 0.116 Uiso 1 1 calc R U
C23 C 0.7618(3) 0.6613(5) -0.0600(3) 0.1096(15) Uani 1 1 d . .
H23A H 0.8037 0.6694 -0.0906 0.164 Uiso 1 1 calc R U
H23B H 0.7853 0.6211 -0.0045 0.164 Uiso 1 1 calc R U
H23C H 0.7143 0.6213 -0.0980 0.164 Uiso 1 1 calc R U
C24 C 0.7746(4) 0.8619(6) -0.0652(4) 0.174(3) Uani 1 1 d . .
H24A H 0.8136 0.8345 -0.0949 0.261 Uiso 1 1 calc R U
H24B H 0.7337 0.9088 -0.1061 0.261 Uiso 1 1 calc R U
H24C H 0.8047 0.9037 -0.0126 0.261 Uiso 1 1 calc R U
H1B H 0.4099(17) 0.780(2) 0.1883(19) 0.053(8) Uiso 1 1 d . .
H1A H 0.1584(18) 0.967(3) 0.3511(19) 0.052(8) Uiso 1 1 d . .
H3A H 0.3486(19) 0.766(3) 0.322(2) 0.061(9) Uiso 1 1 d . .
H1C H -0.084(2) 0.984(3) 0.405(2) 0.070(11) Uiso 1 1 d . .
H7A H 0.709(2) 0.589(3) 0.125(3) 0.075(13) Uiso 1 1 d . .
H7B H 0.716(2) 0.523(3) 0.189(3) 0.079(12) Uiso 1 1 d . .

loop_
_atom_site_aniso_label
_atom_site_aniso_U_11
_atom_site_aniso_U_22
_atom_site_aniso_U_33
_atom_site_aniso_U_23
_atom_site_aniso_U_13
_atom_site_aniso_U_12
S1 0.0454(3) 0.0355(3) 0.0649(4) -0.0002(2) 0.0230(3) -0.0042(2)
Cl1 0.0865(5) 0.0404(4) 0.1148(7) -0.0066(3) 0.0676(5) -0.0021(3)
O1 0.0519(11) 0.0587(13) 0.1012(17) -0.0020(11) 0.0435(11) -0.0008(9)
O2 0.0786(13) 0.0429(10) 0.0896(15) 0.0025(9) 0.0434(11) 0.0225(9)
O3 0.0668(11) 0.0346(9) 0.0812(13) -0.0007(8) 0.0403(10) 0.0027(8)
O4 0.0461(9) 0.0428(9) 0.0778(13) -0.0038(8) 0.0256(9) -0.0062(7)
O5 0.0661(12) 0.0357(10) 0.130(2) 0.0096(11) 0.0444(13) 0.0126(9)
O6 0.0973(18) 0.0911(19) 0.130(2) 0.0332(16) 0.0666(18) 0.0030(15)
O7 0.0524(12) 0.0493(12) 0.1046(19) 0.0075(12) 0.0398(13) -0.0056(9)
N1 0.0372(10) 0.0311(10) 0.0615(13) 0.0010(8) 0.0195(9) 0.0008(8)
N2 0.0415(10) 0.0321(10) 0.0539(12) -0.0008(8) 0.0179(9) 0.0007(8)
N3 0.0509(11) 0.0374(11) 0.0587(13) 0.0055(9) 0.0254(10) 0.0077(9)
N4 0.0356(9) 0.0351(10) 0.0457(11) -0.0048(8) 0.0150(8) -0.0017(7)
N5 0.0632(15) 0.095(2) 0.0617(15) 0.0118(14) 0.0244(12) -0.0124(14)
C1 0.0401(12) 0.0495(14) 0.0558(14) -0.0017(11) 0.0204(11) 0.0026(10)
C2 0.0463(13) 0.0571(15) 0.0624(16) -0.0017(12) 0.0267(12) 0.0160(11)
C3 0.0535(13) 0.0411(13) 0.0489(14) -0.0004(10) 0.0180(11) 0.0139(11)
C4 0.0436(12) 0.0389(12) 0.0476(13) -0.0018(10) 0.0154(10) 0.0051(10)
C5 0.0365(11) 0.0386(12) 0.0503(13) -0.0004(10) 0.0163(9) 0.0076(9)
C6 0.0333(10) 0.0386(12) 0.0471(13) -0.0010(9) 0.0113(9) 0.0052(9)
C7 0.0367(11) 0.0396(12) 0.0461(13) -0.0019(9) 0.0121(9) 0.0003(9)
C8 0.0396(11) 0.0323(11) 0.0426(12) 0.0000(9) 0.0119(9) -0.0003(9)
C9 0.0568(14) 0.0310(12) 0.0689(17) 0.0005(11) 0.0251(12) 0.0001(10)
C10 0.0476(12) 0.0315(11) 0.0537(14) 0.0024(9) 0.0186(10) 0.0037(9)
C11 0.0501(13) 0.0361(12) 0.0589(15) 0.0020(10) 0.0216(11) 0.0070(10)
C12 0.0429(12) 0.0533(14) 0.0524(14) 0.0081(11) 0.0168(11) 0.0091(11)
C13 0.0444(12) 0.0378(12) 0.0556(14) 0.0016(10) 0.0177(11) 0.0066(10)
C14 0.0487(13) 0.0611(16) 0.0461(14) -0.0066(11) 0.0089(11) -0.0101(12)
C15 0.0441(15) 0.107(3) 0.072(2) -0.0087(18) 0.0076(14) -0.0167(16)
C16 0.092(2) 0.082(2) 0.071(2) -0.0360(18) 0.0250(18) -0.0200(19)
C17 0.0396(12) 0.0554(15) 0.0589(15) -0.0088(12) 0.0242(11) -0.0069(11)
C18 0.0445(14) 0.094(2) 0.073(2) -0.0083(17) 0.0154(13) -0.0210(15)
C19 0.0697(18) 0.0659(18) 0.0725(19) 0.0019(15) 0.0367(15) -0.0162(15)
C20 0.105(3) 0.063(2) 0.114(3) 0.0094(19) 0.066(2) 0.0418(19)
C21 0.0598(16) 0.0460(14) 0.082(2) 0.0090(13) 0.0383(14) 0.0074(12)
C22 0.095(3) 0.102(3) 0.101(3) 0.017(2) 0.040(2) 0.007(2)
C23 0.101(3) 0.143(4) 0.088(3) -0.002(3) 0.033(2) 0.019(3)
C24 0.133(4) 0.231(7) 0.136(5) 0.093(5) 0.006(3) -0.088(5)

loop_
_atom_type_symbol
_atom_type_description
_atom_type_scat_dispersion_real
_atom_type_scat_dispersion_imag
_atom_type_scat_source
C C 0.0181 0.0091 'International Tables Vol C Tables 4.2.6.8 and 6.1.1.4'
H H 0.0000 0.0000 'International Tables Vol C Tables 4.2.6.8 and 6.1.1.4'
Cl Cl 0.3639 0.7018 'International Tables Vol C Tables 4.2.6.8 and 6.1.1.4'
N N 0.0311 0.0180 'International Tables Vol C Tables 4.2.6.8 and 6.1.1.4'
O O 0.0492 0.0322 'International Tables Vol C Tables 4.2.6.8 and 6.1.1.4'
S S 0.3331 0.5567 'International Tables Vol C Tables 4.2.6.8 and 6.1.1.4'

loop_
_geom_angle_atom_site_label_1
_geom_angle_atom_site_label_2
_geom_angle_atom_site_label_3
_geom_angle
C9 S1 C8 88.69(11)
C1 O1 H1C 114(3)
C3 O2 C20 117.1(2)
C4 O3 C21 117.57(19)
H7A O7 H7B 110(4)
C7 N1 C8 124.1(2)
C7 N1 H1A 122(2)
C8 N1 H1A 114(2)
C8 N2 C10 109.63(19)
C11 N3 C12 122.4(2)
C11 N3 H3A 118(2)
C12 N3 H3A 119(2)
C13 N4 C14 112.77(19)
C13 N4 C17 112.72(18)
C14 N4 C17 112.48(18)
C13 N4 H1B 106.4(18)
C14 N4 H1B 103.0(17)
C17 N4 H1B 108.7(17)
C22 N5 C24 127.9(5)
C22 N5 C23 117.0(4)
C24 N5 C23 115.1(4)
O1 C1 C2 117.1(2)
O1 C1 C6 123.0(2)
C2 C1 C6 119.9(2)
C3 C2 C1 120.9(2)
C3 C2 H2B 119.6
C1 C2 H2B 119.6
O2 C3 C2 125.2(2)
O2 C3 C4 114.9(2)
C2 C3 C4 119.9(2)
O3 C4 C5 124.7(2)
O3 C4 C3 115.8(2)
C5 C4 C3 119.5(2)
C4 C5 C6 121.6(2)
C4 C5 H5A 119.2
C6 C5 H5A 119.2
C1 C6 C5 118.1(2)
C1 C6 C7 118.9(2)
C5 C6 C7 123.0(2)
O4 C7 N1 119.0(2)
O4 C7 C6 122.5(2)
N1 C7 C6 118.5(2)
N2 C8 N1 120.1(2)
N2 C8 S1 115.42(17)
N1 C8 S1 124.45(17)
C10 C9 S1 110.29(18)
C10 C9 H9A 124.9
S1 C9 H9A 124.9
C9 C10 N2 116.0(2)
C9 C10 C11 125.1(2)
N2 C10 C11 118.9(2)
O5 C11 N3 123.3(2)
O5 C11 C10 122.1(2)
N3 C11 C10 114.6(2)
N3 C12 C13 114.1(2)
N3 C12 H12A 108.7
C13 C12 H12A 108.7
N3 C12 H12B 108.7
C13 C12 H12B 108.7
H12A C12 H12B 107.6
N4 C13 C12 113.61(19)
N4 C13 H13A 108.8
C12 C13 H13A 108.8
N4 C13 H13B 108.8
C12 C13 H13B 108.8
H13A C13 H13B 107.7
C16 C14 C15 113.9(3)
C16 C14 N4 111.3(2)
C15 C14 N4 109.7(2)
C16 C14 H14A 107.2
C15 C14 H14A 107.2
N4 C14 H14A 107.2
C14 C15 H15A 109.5
C14 C15 H15B 109.5
H15A C15 H15B 109.5
C14 C15 H15C 109.5
H15A C15 H15C 109.5
H15B C15 H15C 109.5
C14 C16 H16A 109.5
C14 C16 H16B 109.5
H16A C16 H16B 109.5
C14 C16 H16C 109.5
H16A C16 H16C 109.5
H16B C16 H16C 109.5
C18 C17 C19 110.8(2)
C18 C17 N4 110.3(2)
C19 C17 N4 110.1(2)
C18 C17 H17A 108.5
C19 C17 H17A 108.5
N4 C17 H17A 108.5
C17 C18 H18A 109.5
C17 C18 H18B 109.5
H18A C18 H18B 109.5
C17 C18 H18C 109.5
H18A C18 H18C 109.5
H18B C18 H18C 109.5
C17 C19 H19A 109.5
C17 C19 H19B 109.5
H19A C19 H19B 109.5
C17 C19 H19C 109.5
H19A C19 H19C 109.5
H19B C19 H19C 109.5
O2 C20 H20A 109.5
O2 C20 H20B 109.5
H20A C20 H20B 109.5
O2 C20 H20C 109.5
H20A C20 H20C 109.5
H20B C20 H20C 109.5
O3 C21 H21A 109.5
O3 C21 H21B 109.5
H21A C21 H21B 109.5
O3 C21 H21C 109.5
H21A C21 H21C 109.5
H21B C21 H21C 109.5
O6 C22 N5 127.6(5)
O6 C22 H22A 116.2
N5 C22 H22A 116.2
N5 C23 H23A 109.5
N5 C23 H23B 109.5
H23A C23 H23B 109.5
N5 C23 H23C 109.5
H23A C23 H23C 109.5
H23B C23 H23C 109.5
N5 C24 H24A 109.5
N5 C24 H24B 109.5
H24A C24 H24B 109.5
N5 C24 H24C 109.5
H24A C24 H24C 109.5
H24B C24 H24C 109.5

loop_
_geom_bond_atom_site_label_1
_geom_bond_atom_site_label_2
_geom_bond_distance
S1 C9 1.714(3)
S1 C8 1.731(2)
O1 C1 1.346(3)
O1 H1C 0.79(4)
O2 C3 1.363(3)
O2 C20 1.431(4)
O3 C4 1.368(3)
O3 C21 1.421(3)
O4 C7 1.241(3)
O5 C11 1.222(3)
O6 C22 1.220(5)
O7 H7A 0.79(4)
O7 H7B 0.73(4)
N1 C7 1.362(3)
N1 C8 1.381(3)
N1 H1A 0.82(3)
N2 C8 1.304(3)
N2 C10 1.378(3)
N3 C11 1.342(3)
N3 C12 1.449(3)
N3 H3A 0.84(3)
N4 C13 1.506(3)
N4 C14 1.523(3)
N4 C17 1.531(3)
N4 H1B 0.92(3)
N5 C22 1.282(5)
N5 C24 1.387(5)
N5 C23 1.489(6)
C1 C2 1.393(4)
C1 C6 1.403(3)
C2 C3 1.375(4)
C2 H2B 0.9300
C3 C4 1.404(3)
C4 C5 1.369(3)
C5 C6 1.409(3)
C5 H5A 0.9300
C6 C7 1.464(3)
C9 C10 1.351(3)
C9 H9A 0.9300
C10 C11 1.490(3)
C12 C13 1.514(4)
C12 H12A 0.9700
C12 H12B 0.9700
C13 H13A 0.9700
C13 H13B 0.9700
C14 C16 1.513(4)
C14 C15 1.519(4)
C14 H14A 0.9800
C15 H15A 0.9600
C15 H15B 0.9600
C15 H15C 0.9600
C16 H16A 0.9600
C16 H16B 0.9600
C16 H16C 0.9600
C17 C18 1.510(4)
C17 C19 1.518(4)
C17 H17A 0.9800
C18 H18A 0.9600
C18 H18B 0.9600
C18 H18C 0.9600
C19 H19A 0.9600
C19 H19B 0.9600
C19 H19C 0.9600
C20 H20A 0.9600
C20 H20B 0.9600
C20 H20C 0.9600
C21 H21A 0.9600
C21 H21B 0.9600
C21 H21C 0.9600
C22 H22A 0.9300
C23 H23A 0.9600
C23 H23B 0.9600
C23 H23C 0.9600
C24 H24A 0.9600
C24 H24B 0.9600
C24 H24C 0.9600

loop_
_geom_hbond_atom_site_label_D
_geom_hbond_atom_site_label_H
_geom_hbond_atom_site_label_A
_geom_hbond_distance_DH
_geom_hbond_distance_HA
_geom_hbond_distance_DA
_geom_hbond_angle_DHA
_geom_hbond_site_symmetry_A
N1 H1A O7 0.82(3) 2.08(3) 2.884(3) 171(3) 2_655
N3 H3A Cl1 0.84(3) 2.59(3) 3.272(2) 140(3) .
N4 H1B Cl1 0.92(3) 2.21(3) 3.122(2) 168(2) .
O1 H1C O4 0.79(4) 1.91(4) 2.572(3) 141(3) .
O7 H7A O6 0.79(4) 2.05(4) 2.832(4) 169(4) .
O7 H7B Cl1 0.73(4) 2.38(4) 3.104(2) 171(4) 2_645

loop_
_geom_torsion_atom_site_label_1
_geom_torsion_atom_site_label_2
_geom_torsion_atom_site_label_3
_geom_torsion_atom_site_label_4
_geom_torsion
O1 C1 C2 C3 -179.6(2)
C6 C1 C2 C3 0.7(4)
C20 O2 C3 C2 -5.6(4)
C20 O2 C3 C4 173.7(3)
C1 C2 C3 O2 179.8(3)
C1 C2 C3 C4 0.5(4)
C21 O3 C4 C5 19.3(4)
C21 O3 C4 C3 -160.9(2)
O2 C3 C4 O3 0.0(3)
C2 C3 C4 O3 179.3(2)
O2 C3 C4 C5 179.9(2)
C2 C3 C4 C5 -0.8(4)
O3 C4 C5 C6 179.7(2)
C3 C4 C5 C6 -0.1(4)
O1 C1 C6 C5 178.7(2)
C2 C1 C6 C5 -1.6(4)
O1 C1 C6 C7 -1.8(4)
C2 C1 C6 C7 177.9(2)
C4 C5 C6 C1 1.3(4)
C4 C5 C6 C7 -178.2(2)
C8 N1 C7 O4 1.1(4)
C8 N1 C7 C6 179.9(2)
C1 C6 C7 O4 5.6(4)
C5 C6 C7 O4 -174.9(2)
C1 C6 C7 N1 -173.1(2)
C5 C6 C7 N1 6.3(4)
C10 N2 C8 N1 178.7(2)
C10 N2 C8 S1 -0.6(3)
C7 N1 C8 N2 -178.7(2)
C7 N1 C8 S1 0.5(3)
C9 S1 C8 N2 0.2(2)
C9 S1 C8 N1 -179.1(2)
C8 S1 C9 C10 0.2(2)
S1 C9 C10 N2 -0.7(3)
S1 C9 C10 C11 177.8(2)
C8 N2 C10 C9 0.8(3)
C8 N2 C10 C11 -177.8(2)
C12 N3 C11 O5 0.0(4)
C12 N3 C11 C10 177.4(2)
C9 C10 C11 O5 -2.1(4)
N2 C10 C11 O5 176.4(3)
C9 C10 C11 N3 -179.5(3)
N2 C10 C11 N3 -1.0(3)
C11 N3 C12 C13 83.1(3)
C14 N4 C13 C12 -129.2(2)
C17 N4 C13 C12 102.1(2)
N3 C12 C13 N4 70.5(3)
C13 N4 C14 C16 -64.8(3)
C17 N4 C14 C16 64.0(3)
C13 N4 C14 C15 62.2(3)
C17 N4 C14 C15 -168.9(2)
C13 N4 C17 C18 -54.8(3)
C14 N4 C17 C18 176.4(2)
C13 N4 C17 C19 -177.4(2)
C14 N4 C17 C19 53.7(3)
C24 N5 C22 O6 -177.4(5)
C23 N5 C22 O6 0.5(7)

_cod_database_fobs_code 2108522
